data_4326267
loop_
_publ_author_name
'Qiang Gao'
'Xiqu Wang'
'Allan J. Jacobson'

_publ_section_title
;
 Homochiral Frameworks Formed by Reactions of Lanthanide Ions with a
 Chiral Antimony Tartrate Secondary Building Unit
;
_journal_name_full 'Inorganic Chemistry'
_journal_page_first 9073
_journal_page_last 9082
_journal_paper_doi 10.1021/ic201274c
_journal_volume 50
_journal_year 2011
_chemical_absolute_configuration rm
_chemical_formula_sum 'C8 H16 Dy N O21 Sb2'
_chemical_formula_weight 868.22
_chemical_name_systematic
; 
 ? 
;
_space_group_IT_number 19
_symmetry_cell_setting orthorhombic
_symmetry_space_group_name_Hall 'P 2ac 2ab'
_symmetry_space_group_name_H-M 'P 21 21 21'
_atom_sites_solution_hydrogens geom
_atom_sites_solution_primary direct
_atom_sites_solution_secondary difmap
_audit_creation_method SHELXL-97
_cell_angle_alpha 90.00
_cell_angle_beta 90.00
_cell_angle_gamma 90.00
_cell_formula_units_Z 4
_cell_length_a 10.2594(4)
_cell_length_b 11.2855(4)
_cell_length_c 16.7969(7)
_cell_measurement_reflns_used 9730
_cell_measurement_temperature 296(2)
_cell_measurement_theta_max 28.29
_cell_measurement_theta_min 2.33
_cell_volume 1944.79(13)
_computing_cell_refinement Bruker-ApexII
_computing_data_collection Bruker-ApexII
_computing_data_reduction Bruker-ApexII
_computing_structure_refinement 'SHELXL-97 (Sheldrick, 1997)'
_computing_structure_solution 'SHELXS-97 (Sheldrick, 1990)'
_diffrn_ambient_temperature 296(2)
_diffrn_measured_fraction_theta_full 0.979
_diffrn_measured_fraction_theta_max 0.979
_diffrn_radiation_monochromator graphite
_diffrn_radiation_source 'fine-focus sealed tube'
_diffrn_radiation_type MoK\a
_diffrn_radiation_wavelength 0.71073
_diffrn_reflns_av_R_equivalents 0.0526
_diffrn_reflns_av_sigmaI/netI 0.0340
_diffrn_reflns_limit_h_max 13
_diffrn_reflns_limit_h_min -9
_diffrn_reflns_limit_k_max 11
_diffrn_reflns_limit_k_min -15
_diffrn_reflns_limit_l_max 21
_diffrn_reflns_limit_l_min -21
_diffrn_reflns_number 14439
_diffrn_reflns_theta_full 28.28
_diffrn_reflns_theta_max 28.28
_diffrn_reflns_theta_min 2.17
_exptl_absorpt_coefficient_mu 6.673
_exptl_absorpt_correction_T_max 0.783
_exptl_absorpt_correction_T_min 0.344
_exptl_absorpt_correction_type multi-scan
_exptl_absorpt_process_details 'Blessing, 1995'
_exptl_crystal_colour colorless
_exptl_crystal_density_diffrn 2.965
_exptl_crystal_description plate
_exptl_crystal_F_000 1628
_exptl_crystal_size_max 0.18
_exptl_crystal_size_mid 0.08
_exptl_crystal_size_min 0.04
_refine_diff_density_max 1.005
_refine_diff_density_min -1.407
_refine_diff_density_rms 0.152
_refine_ls_abs_structure_details 'Flack H D (1983), Acta Cryst. A39, 876-881'
_refine_ls_abs_structure_Flack -0.008(7)
_refine_ls_extinction_coef 0.0112(3)
_refine_ls_extinction_expression Fc^*^=kFc[1+0.001xFc^2^\l^3^/sin(2\q)]^-1/4^
_refine_ls_extinction_method SHELXL
_refine_ls_goodness_of_fit_ref 1.088
_refine_ls_hydrogen_treatment constrain
_refine_ls_matrix_type full
_refine_ls_number_parameters 299
_refine_ls_number_reflns 4656
_refine_ls_number_restraints 0
_refine_ls_restrained_S_all 1.088
_refine_ls_R_factor_all 0.0218
_refine_ls_R_factor_gt 0.0215
_refine_ls_shift/su_max 0.002
_refine_ls_shift/su_mean 0.000
_refine_ls_structure_factor_coef Fsqd
_refine_ls_weighting_details 'calc w=1/[\s^2^(Fo^2^)+(0.0311P)^2^+1.8067P] where P=(Fo^2^+2Fc^2^)/3'
_refine_ls_weighting_scheme calc
_refine_ls_wR_factor_gt 0.0558
_refine_ls_wR_factor_ref 0.0559
_reflns_number_gt 4604
_reflns_number_total 4656
_reflns_threshold_expression >2sigma(I)
_cod_data_source_file ic201274c_si_003_09.cif
_cod_data_source_block 1D-Dy
_cod_database_code 4326267

loop_
_symmetry_equiv_pos_as_xyz
'x, y, z'
'-x+1/2, -y, z+1/2'
'x+1/2, -y+1/2, -z'
'-x, y+1/2, -z+1/2'

loop_
_atom_site_label
_atom_site_type_symbol
_atom_site_fract_x
_atom_site_fract_y
_atom_site_fract_z
_atom_site_U_iso_or_equiv
_atom_site_adp_type
_atom_site_occupancy
_atom_site_symmetry_multiplicity
_atom_site_calc_flag
_atom_site_refinement_flags
Dy1 Dy 0.622439(17) 0.337423(17) 0.710534(11) 0.01404(7) Uani 1 1 d .
Sb2 Sb 0.40056(3) 0.50367(3) 0.383484(16) 0.01581(8) Uani 1 1 d .
Sb1 Sb 0.02588(3) 0.61987(3) 0.574031(17) 0.01625(8) Uani 1 1 d .
O1 O 0.4771(3) 0.4187(3) 0.6188(2) 0.0255(7) Uani 1 1 d .
O2 O 0.4914(3) 0.5038(3) 0.50053(19) 0.0204(6) Uani 1 1 d .
O3 O 0.2690(3) 0.4163(3) 0.44828(18) 0.0184(6) Uani 1 1 d .
O4 O 0.1963(3) 0.5410(3) 0.5952(2) 0.0197(7) Uani 1 1 d .
O5 O -0.0161(3) 0.4370(3) 0.5428(2) 0.0229(7) Uani 1 1 d .
O6 O 0.0595(4) 0.2539(3) 0.5622(2) 0.0311(8) Uani 1 1 d .
O7 O 0.2585(3) 0.8998(3) 0.4926(2) 0.0228(7) Uani 1 1 d .
O8 O 0.1520(3) 0.7775(3) 0.5727(2) 0.0219(7) Uani 1 1 d .
O9 O 0.0528(3) 0.6479(3) 0.45778(18) 0.0192(6) Uani 1 1 d .
O10 O 0.0859(3) 0.6703(3) 0.27026(19) 0.0227(7) Uani 1 1 d .
O11 O 0.2295(3) 0.5323(3) 0.30533(19) 0.0207(7) Uani 1 1 d .
O12 O 0.3392(3) 0.6630(3) 0.41659(18) 0.0190(6) Uani 1 1 d .
O13 O 0.8317(4) 0.2234(4) 0.7068(3) 0.0421(10) Uani 1 1 d .
O14 O 0.8503(4) 0.4012(4) 0.7456(3) 0.0417(10) Uani 1 1 d .
O15 O 1.0205(4) 0.2859(6) 0.7474(3) 0.0566(14) Uani 1 1 d .
O16W O 0.7309(3) 0.3811(3) 0.5882(2) 0.0254(8) Uani 1 1 d .
O17W O 0.5552(3) 0.1735(3) 0.6321(2) 0.0246(7) Uani 1 1 d .
O18W O 0.6295(4) 0.5458(3) 0.7268(2) 0.0271(7) Uani 1 1 d .
O19W O 0.6418(3) 0.3739(3) 0.84815(19) 0.0241(7) Uani 1 1 d .
O20W O 0.6210(3) 0.1419(3) 0.7892(2) 0.0243(7) Uani 1 1 d .
O21W O 0.2773(4) 0.1173(4) 0.6197(3) 0.0402(10) Uani 1 1 d .
N1 N 0.9061(4) 0.3036(5) 0.7333(3) 0.0297(10) Uani 1 1 d .
C1 C 0.4343(4) 0.4380(4) 0.5509(3) 0.0162(8) Uani 1 1 d .
C2 C 0.3066(4) 0.3829(4) 0.5258(2) 0.0156(8) Uani 1 1 d .
H2 H 0.3168 0.2966 0.5268 0.019 Uiso 1 1 calc R
C3 C 0.2056(4) 0.4168(4) 0.5876(3) 0.0171(8) Uani 1 1 d .
H3 H 0.2314 0.3833 0.6390 0.020 Uiso 1 1 calc R
C4 C 0.0747(4) 0.3621(4) 0.5626(3) 0.0185(9) Uani 1 1 d .
C5 C 0.1847(4) 0.8156(4) 0.5035(3) 0.0175(8) Uani 1 1 d .
C6 C 0.1245(4) 0.7490(4) 0.4338(2) 0.0155(8) Uani 1 1 d .
H6 H 0.0650 0.8030 0.4060 0.019 Uiso 1 1 calc R
C7 C 0.2344(4) 0.7143(4) 0.3756(3) 0.0166(8) Uani 1 1 d .
H7 H 0.2659 0.7868 0.3499 0.020 Uiso 1 1 calc R
C8 C 0.1773(4) 0.6347(4) 0.3117(3) 0.0163(8) Uani 1 1 d .

loop_
_atom_site_aniso_label
_atom_site_aniso_U_11
_atom_site_aniso_U_22
_atom_site_aniso_U_33
_atom_site_aniso_U_23
_atom_site_aniso_U_13
_atom_site_aniso_U_12
Dy1 0.01303(9) 0.01602(10) 0.01306(10) 0.00076(7) 0.00042(7) 0.00008(7)
Sb2 0.01427(13) 0.01714(14) 0.01602(14) 0.00135(10) 0.00054(10) 0.00067(10)
Sb1 0.01459(13) 0.01832(14) 0.01586(13) -0.00052(11) 0.00095(11) -0.00012(10)
O1 0.0208(15) 0.040(2) 0.0163(15) 0.0011(14) -0.0035(14) 0.0081(14)
O2 0.0187(14) 0.0228(16) 0.0199(15) 0.0039(13) -0.0059(12) -0.0062(13)
O3 0.0145(13) 0.0249(17) 0.0158(14) 0.0028(12) -0.0021(12) -0.0046(12)
O4 0.0139(13) 0.0205(16) 0.0248(16) -0.0050(13) -0.0028(12) -0.0013(12)
O5 0.0154(14) 0.0227(17) 0.0308(17) -0.0010(14) -0.0025(14) 0.0005(13)
O6 0.0294(18) 0.0217(18) 0.042(2) 0.0030(16) -0.0018(17) -0.0067(14)
O7 0.0229(16) 0.0200(17) 0.0254(16) -0.0015(14) -0.0011(14) -0.0033(13)
O8 0.0254(16) 0.0235(17) 0.0168(14) -0.0023(13) -0.0014(13) -0.0058(13)
O9 0.0201(15) 0.0229(16) 0.0147(14) -0.0037(12) 0.0009(12) -0.0071(13)
O10 0.0199(14) 0.0308(18) 0.0175(14) -0.0023(13) -0.0089(13) 0.0028(14)
O11 0.0227(14) 0.0202(17) 0.0193(16) -0.0038(12) -0.0034(13) 0.0008(12)
O12 0.0168(13) 0.0177(15) 0.0223(16) -0.0017(13) -0.0036(12) 0.0026(12)
O13 0.0265(18) 0.032(2) 0.068(3) 0.008(2) -0.002(2) 0.0016(16)
O14 0.0261(19) 0.045(3) 0.054(3) -0.015(2) -0.0025(19) 0.0004(18)
O15 0.0191(19) 0.103(4) 0.048(3) -0.003(3) -0.008(2) 0.012(2)
O16W 0.0170(15) 0.035(2) 0.0243(18) 0.0097(15) 0.0059(13) 0.0017(14)
O17W 0.0247(16) 0.0262(17) 0.0230(16) -0.0061(14) 0.0007(13) -0.0019(14)
O18W 0.0357(19) 0.0163(16) 0.0293(18) -0.0006(13) -0.0020(16) 0.0026(15)
O19W 0.0243(16) 0.0327(18) 0.0151(14) 0.0003(13) -0.0012(13) -0.0010(14)
O20W 0.0292(17) 0.0198(17) 0.0240(16) 0.0031(13) 0.0011(15) 0.0052(13)
O21W 0.040(2) 0.031(2) 0.050(2) 0.015(2) -0.010(2) 0.0003(18)
N1 0.0206(19) 0.047(3) 0.0216(19) 0.0033(18) 0.0009(17) 0.0001(19)
C1 0.0114(17) 0.017(2) 0.020(2) 0.0014(16) -0.0009(16) 0.0042(15)
C2 0.0152(18) 0.016(2) 0.0156(18) 0.0021(16) -0.0017(15) -0.0016(16)
C3 0.0181(19) 0.016(2) 0.017(2) 0.0036(15) -0.0010(16) 0.0011(16)
C4 0.0154(18) 0.023(2) 0.017(2) -0.0003(16) 0.0016(16) -0.0001(16)
C5 0.0180(18) 0.016(2) 0.0185(19) 0.0002(16) -0.0029(17) 0.0000(15)
C6 0.0134(17) 0.0178(19) 0.0152(18) -0.0007(15) -0.0040(16) -0.0024(16)
C7 0.0175(18) 0.017(2) 0.0150(18) 0.0021(16) -0.0032(16) -0.0006(16)
C8 0.0156(17) 0.019(2) 0.0143(18) 0.0028(15) -0.0003(15) 0.0002(15)

loop_
_atom_type_symbol
_atom_type_description
_atom_type_scat_dispersion_real
_atom_type_scat_dispersion_imag
_atom_type_scat_source
C C 0.0033 0.0016 'International Tables Vol C Tables 4.2.6.8 and 6.1.1.4'
O O 0.0106 0.0060 'International Tables Vol C Tables 4.2.6.8 and 6.1.1.4'
Sb Sb -0.5866 1.5461 'International Tables Vol C Tables 4.2.6.8 and 6.1.1.4'
Dy Dy -0.1892 4.4098 'International Tables Vol C Tables 4.2.6.8 and 6.1.1.4'
N N 0.0061 0.0033 'International Tables Vol C Tables 4.2.6.8 and 6.1.1.4'
H H 0.0000 0.0000 'International Tables Vol C Tables 4.2.6.8 and 6.1.1.4'

loop_
_geom_angle_atom_site_label_1
_geom_angle_atom_site_label_2
_geom_angle_atom_site_label_3
_geom_angle
_geom_angle_site_symmetry_1
_geom_angle_site_symmetry_3
O1 Dy1 O19W 129.32(12) . .
O1 Dy1 O10 73.55(12) . 2_565
O19W Dy1 O10 70.50(12) . 2_565
O1 Dy1 O18W 72.88(13) . .
O19W Dy1 O18W 73.19(13) . .
O10 Dy1 O18W 90.89(13) 2_565 .
O1 Dy1 O17W 75.74(13) . .
O19W Dy1 O17W 134.85(13) . .
O10 Dy1 O17W 86.79(12) 2_565 .
O18W Dy1 O17W 147.86(13) . .
O1 Dy1 O16W 69.39(12) . .
O19W Dy1 O16W 140.24(13) . .
O10 Dy1 O16W 142.60(12) 2_565 .
O18W Dy1 O16W 83.10(13) . .
O17W Dy1 O16W 79.56(13) . .
O1 Dy1 O13 137.19(15) . .
O19W Dy1 O13 92.41(15) . .
O10 Dy1 O13 140.12(14) 2_565 .
O18W Dy1 O13 119.12(14) . .
O17W Dy1 O13 80.50(14) . .
O16W Dy1 O13 71.64(14) . .
O1 Dy1 O14 129.52(15) . .
O19W Dy1 O14 69.02(14) . .
O10 Dy1 O14 138.73(13) 2_565 .
O18W Dy1 O14 70.14(14) . .
O17W Dy1 O14 128.55(13) . .
O16W Dy1 O14 73.11(14) . .
O13 Dy1 O14 49.92(15) . .
O1 Dy1 O20W 132.32(13) . .
O19W Dy1 O20W 69.27(12) . .
O10 Dy1 O20W 75.23(11) 2_565 .
O18W Dy1 O20W 142.41(12) . .
O17W Dy1 O20W 67.38(12) . .
O16W Dy1 O20W 128.47(12) . .
O13 Dy1 O20W 64.97(13) . .
O14 Dy1 O20W 97.49(14) . .
O12 Sb2 O3 94.59(13) . .
O12 Sb2 O2 83.22(13) . .
O3 Sb2 O2 78.31(12) . .
O12 Sb2 O11 77.45(12) . .
O3 Sb2 O11 81.90(13) . .
O2 Sb2 O11 151.01(12) . .
O4 Sb1 O9 97.12(14) . .
O4 Sb1 O5 78.04(13) . .
O9 Sb1 O5 86.66(13) . .
O4 Sb1 O8 81.20(14) . .
O9 Sb1 O8 77.34(12) . .
O5 Sb1 O8 151.93(13) . .
C1 O1 Dy1 154.5(3) . .
C1 O2 Sb2 113.8(3) . .
C2 O3 Sb2 116.8(3) . .
C3 O4 Sb1 119.1(3) . .
C4 O5 Sb1 114.4(3) . .
C5 O8 Sb1 115.7(3) . .
C6 O9 Sb1 118.5(2) . .
C8 O10 Dy1 156.1(3) . 2_564
C8 O11 Sb2 114.5(3) . .
C7 O12 Sb2 118.7(3) . .
N1 O13 Dy1 98.1(3) . .
N1 O14 Dy1 97.7(3) . .
O15 N1 O14 123.5(6) . .
O15 N1 O13 122.3(6) . .
O14 N1 O13 114.2(4) . .
O1 C1 O2 123.5(4) . .
O1 C1 C2 119.4(4) . .
O2 C1 C2 117.1(4) . .
O3 C2 C1 112.7(4) . .
O3 C2 C3 112.2(3) . .
C1 C2 C3 107.3(4) . .
O4 C3 C2 111.1(4) . .
O4 C3 C4 111.4(4) . .
C2 C3 C4 108.0(4) . .
O6 C4 O5 123.5(4) . .
O6 C4 C3 120.7(4) . .
O5 C4 C3 115.8(4) . .
O7 C5 O8 123.6(4) . .
O7 C5 C6 121.2(4) . .
O8 C5 C6 115.2(4) . .
O9 C6 C5 112.9(3) . .
O9 C6 C7 110.8(3) . .
C5 C6 C7 108.4(3) . .
O12 C7 C8 113.5(4) . .
O12 C7 C6 110.8(3) . .
C8 C7 C6 108.4(3) . .
O10 C8 O11 124.4(4) . .
O10 C8 C7 119.9(4) . .
O11 C8 C7 115.7(4) . .

loop_
_geom_bond_atom_site_label_1
_geom_bond_atom_site_label_2
_geom_bond_distance
_geom_bond_site_symmetry_2
Dy1 O1 2.332(3) .
Dy1 O19W 2.356(3) .
Dy1 O10 2.363(3) 2_565
Dy1 O18W 2.368(3) .
Dy1 O17W 2.373(3) .
Dy1 O16W 2.388(3) .
Dy1 O13 2.503(4) .
Dy1 O14 2.516(4) .
Dy1 O20W 2.572(3) .
Sb2 O12 1.984(3) .
Sb2 O3 1.995(3) .
Sb2 O2 2.176(3) .
Sb2 O11 2.215(3) .
Sb1 O4 1.994(3) .
Sb1 O9 1.997(3) .
Sb1 O5 2.173(4) .
Sb1 O8 2.199(3) .
O1 C1 1.242(6) .
O2 C1 1.269(6) .
O3 C2 1.409(5) .
O4 C3 1.411(6) .
O5 C4 1.301(6) .
O6 C4 1.231(6) .
O7 C5 1.229(6) .
O8 C5 1.285(6) .
O9 C6 1.417(5) .
O10 C8 1.235(6) .
O10 Dy1 2.363(3) 2_564
O11 C8 1.278(5) .
O12 C7 1.402(5) .
O13 N1 1.264(7) .
O14 N1 1.259(7) .
O15 N1 1.214(6) .
C1 C2 1.510(6) .
C2 C3 1.516(6) .
C3 C4 1.537(6) .
C5 C6 1.522(6) .
C6 C7 1.542(6) .
C7 C8 1.518(6) .
